data_2019150
loop_
_publ_author_name
'Jiao, Yunzhe'
'Brennessel, William W.'
'Jones, William D.'

_publ_section_title
;
 A tris(pyrazolyl)borate rhodium phosphite complex that undergoes an
 Arbusov-like rearrangement
;
_journal_coeditor_code YP3031
_journal_issue 9
_journal_name_full 'Acta Crystallographica Section C'
_journal_page_first 939
_journal_page_last 942
_journal_paper_doi 10.1107/S0108270113015953
_journal_volume 69
_journal_year 2013
_chemical_formula_iupac '[Rh2 (C H3)2 (C2 H6 O3 P)2 (C15 H22 B N6)2]'
_chemical_formula_moiety 'C36 H62 B2 N12 O6 P2 Rh2'
_chemical_formula_sum 'C36 H62 B2 N12 O6 P2 Rh2'
_chemical_formula_weight 1048.35
_chemical_name_common jonyj40
_chemical_name_systematic
'Bis(\m-dimethyl phosphito)-\k^2^<i>P</i>:<i>O</i>;\k^2^<i>O</i>:<i>P</i>-bis{methyl[tris(3,5,-dimethyl-1<i>H</i>-pyrazol-1-yl-\k<i>N</i>^2^)borato]rhodium(III)}'
_space_group_crystal_system triclinic
_space_group_IT_number 2
_space_group_name_Hall '-P 1'
_space_group_name_H-M_alt 'P -1'
_symmetry_space_group_name_Hall '-P 1'
_symmetry_space_group_name_H-M 'P -1'
_atom_sites_solution_hydrogens geom
_atom_sites_solution_primary difmap
_atom_sites_solution_secondary difmap
_audit_creation_method SHELXL-2012
_cell_angle_alpha 71.919(2)
_cell_angle_beta 88.912(2)
_cell_angle_gamma 67.725(2)
_cell_formula_units_Z 1
_cell_length_a 10.1383(9)
_cell_length_b 10.6676(10)
_cell_length_c 13.5193(13)
_cell_measurement_reflns_used 4044
_cell_measurement_temperature 100.0(5)
_cell_measurement_theta_max 29.11
_cell_measurement_theta_min 2.18
_cell_volume 1278.1(2)
_computing_cell_refinement 'SAINT (Bruker, 2009)'
_computing_data_collection 'APEX2 (Bruker, 2012)'
_computing_data_reduction 'SAINT (Bruker, 2009)'
_computing_molecular_graphics 'SHELXTL (Sheldrick, 2008)'
_computing_publication_material 'SHELXTL (Sheldrick, 2008)'
_computing_structure_refinement 'SHELXL-2012 (Sheldrick, 2012)'
_computing_structure_solution 'SIR97 (Altomare et al., 1999)'
_diffrn_ambient_temperature 100.0(5)
_diffrn_measured_fraction_theta_full 0.994
_diffrn_measured_fraction_theta_max 0.994
_diffrn_measurement_device_type 'Bruker SMART APEX II CCD Platform'
_diffrn_measurement_method '\w scans'
_diffrn_radiation_type MoK\a
_diffrn_radiation_wavelength 0.71073
_diffrn_reflns_av_R_equivalents 0.0754
_diffrn_reflns_limit_h_max 15
_diffrn_reflns_limit_h_min -15
_diffrn_reflns_limit_k_max 16
_diffrn_reflns_limit_k_min -16
_diffrn_reflns_limit_l_max 21
_diffrn_reflns_limit_l_min -21
_diffrn_reflns_number 39087
_diffrn_reflns_theta_full 33.730
_diffrn_reflns_theta_max 33.728
_diffrn_reflns_theta_min 2.184
_exptl_absorpt_coefficient_mu 0.759
_exptl_absorpt_correction_T_max 0.7467
_exptl_absorpt_correction_T_min 0.6952
_exptl_absorpt_correction_type multi-scan
_exptl_absorpt_process_details 'SADABS (Sheldrick, 2008)'
_exptl_crystal_colour yellow
_exptl_crystal_density_diffrn 1.362
_exptl_crystal_description block
_exptl_crystal_F_000 540
_exptl_crystal_size_max 0.22
_exptl_crystal_size_mid 0.20
_exptl_crystal_size_min 0.12
_platon_squeeze_details
;
 Highly disordered solvent was located in channels parallel to the
 b-axis. Reflection contributions from this solvent were removed
 using program PLATON, function SQUEEZE (Spek, 2003), which determined
 there to be 96 electrons in 250 \%A^3^ removed per unit cell. Since
 the exact identity and amount of solvent could not be determined,
 no solvent was included in the atom list or molecular formula. (One
 set of residual peaks did appear to be n-pentane, disordered over an
 inversion center. However, this did not define the entire solvent
 area.) Thus all reported items that derive from the molecular formula
 (e.g., F(000), density, molecular weight, etc.) are known to be
 incorrect.
;
_refine_diff_density_max 4.569
_refine_diff_density_min -1.188
_refine_ls_extinction_method none
_refine_ls_goodness_of_fit_ref 1.022
_refine_ls_hydrogen_treatment constr
_refine_ls_matrix_type full
_refine_ls_number_parameters 280
_refine_ls_number_reflns 10151
_refine_ls_number_restraints 0
_refine_ls_restrained_S_all 1.022
_refine_ls_R_factor_all 0.0879
_refine_ls_R_factor_gt 0.0607
_refine_ls_shift/su_max 0.000
_refine_ls_shift/su_mean 0.000
_refine_ls_structure_factor_coef Fsqd
_refine_ls_weighting_details
;
 w=1/[\s^2^(Fo^2^)+(0.0832P)^2^]
 where P=(Fo^2^+2Fc^2^)/3
;
_refine_ls_weighting_scheme calc
_refine_ls_wR_factor_gt 0.1456
_refine_ls_wR_factor_ref 0.1570
_reflns_number_gt 7079
_reflns_number_total 10151
_reflns_threshold_expression 'I > 2\s(I)'
_cod_data_source_file yp3031.cif
_cod_data_source_block I
_cod_database_code 2019150
_cod_database_fobs_code 2019150
_shelx_space_group_comment
;
The symmetry employed for this shelxl refinement is uniquely defined
by the following loop, which should always be used as a source of
symmetry information in preference to the above space-group names.
They are only intended as comments.
;
_shelx_estimated_absorpt_t_min 0.851
_shelx_estimated_absorpt_t_max 0.914
_shelxl_version_number .000002012

loop_
_space_group_symop_operation_xyz
'x, y, z'
'-x, -y, -z'

loop_
_atom_site_type_symbol
_atom_site_label
_atom_site_fract_x
_atom_site_fract_y
_atom_site_fract_z
_atom_site_U_iso_or_equiv
_atom_site_adp_type
_atom_site_calc_flag
_atom_site_occupancy
Rh Rh1 -0.02530(3) 0.08652(3) 0.13620(2) 0.02025(8) Uani d 1
N N1 0.1825(3) 0.1340(3) 0.1157(2) 0.0199(5) Uani d 1
N N2 0.2214(3) 0.1671(3) 0.1981(2) 0.0224(5) Uani d 1
N N3 0.0743(3) -0.0368(3) 0.2957(2) 0.0226(5) Uani d 1
N N4 0.1319(3) 0.0244(3) 0.3475(2) 0.0214(5) Uani d 1
N N5 -0.1054(3) 0.2678(3) 0.1777(2) 0.0210(5) Uani d 1
N N6 -0.0217(3) 0.2791(3) 0.2506(2) 0.0201(5) Uani d 1
B B1 0.1332(4) 0.1716(4) 0.2910(3) 0.0210(6) Uani d 1
H H1B 0.1755 0.2024 0.3407 0.025 Uiso calc 1
C C1 0.2757(4) 0.1502(4) 0.0462(3) 0.0234(6) Uani d 1
C C2 0.3735(4) 0.1928(4) 0.0842(3) 0.0270(7) Uani d 1
H H2 0.4508 0.2104 0.0504 0.032 Uiso calc 1
C C3 0.3354(4) 0.2038(4) 0.1802(3) 0.0261(7) Uani d 1
C C4 0.0941(4) -0.1671(4) 0.3637(3) 0.0248(6) Uani d 1
C C5 0.1614(4) -0.1853(4) 0.4594(3) 0.0306(7) Uani d 1
H H5 0.1862 -0.2664 0.5210 0.037 Uiso calc 1
C C6 0.1844(4) -0.0628(4) 0.4467(3) 0.0255(7) Uani d 1
C C7 -0.2329(3) 0.3788(4) 0.1614(3) 0.0238(6) Uani d 1
C C8 -0.2314(4) 0.4602(4) 0.2228(3) 0.0262(7) Uani d 1
H H8 -0.3077 0.5442 0.2262 0.031 Uiso calc 1
C C9 -0.0966(4) 0.3951(3) 0.2784(3) 0.0228(6) Uani d 1
C C10 0.2701(4) 0.1286(4) -0.0565(3) 0.0282(7) Uani d 1
H H10A 0.1859 0.1076 -0.0659 0.042 Uiso calc 1
H H10B 0.3572 0.0481 -0.0590 0.042 Uiso calc 1
H H10C 0.2633 0.2158 -0.1126 0.042 Uiso calc 1
C C11 0.4018(4) 0.2468(5) 0.2548(3) 0.0413(10) Uani d 1
H H11A 0.4882 0.2595 0.2287 0.062 Uiso calc 1
H H11B 0.4274 0.1720 0.3236 0.062 Uiso calc 1
H H11C 0.3332 0.3371 0.2612 0.062 Uiso calc 1
C C12 0.0468(5) -0.2718(4) 0.3396(3) 0.0369(9) Uani d 1
H H12A 0.0397 -0.2533 0.2638 0.055 Uiso calc 1
H H12B -0.0472 -0.2614 0.3641 0.055 Uiso calc 1
H H12C 0.1167 -0.3694 0.3751 0.055 Uiso calc 1
C C13 0.2535(4) -0.0249(4) 0.5235(3) 0.0342(8) Uani d 1
H H13A 0.3344 -0.0028 0.4944 0.051 Uiso calc 1
H H13B 0.2880 -0.1060 0.5889 0.051 Uiso calc 1
H H13C 0.1832 0.0589 0.5375 0.051 Uiso calc 1
C C14 -0.3559(4) 0.4136(4) 0.0851(3) 0.0307(7) Uani d 1
H H14A -0.3594 0.3245 0.0815 0.046 Uiso calc 1
H H14B -0.3437 0.4703 0.0157 0.046 Uiso calc 1
H H14C -0.4455 0.4687 0.1077 0.046 Uiso calc 1
C C15 -0.0353(4) 0.4393(4) 0.3549(3) 0.0326(8) Uani d 1
H H15A -0.0056 0.3618 0.4225 0.049 Uiso calc 1
H H15B -0.1081 0.5258 0.3638 0.049 Uiso calc 1
H H15C 0.0479 0.4591 0.3288 0.049 Uiso calc 1
C C16 -0.2035(4) 0.0506(4) 0.1905(3) 0.0270(7) Uani d 1
H H16A -0.2371 0.0960 0.2442 0.040 Uiso calc 1
H H16B -0.1785 -0.0529 0.2209 0.040 Uiso calc 1
H H16C -0.2797 0.0914 0.1323 0.040 Uiso calc 1
P P1 -0.12505(9) 0.18195(9) -0.03113(7) 0.02162(16) Uani d 1
O O1 -0.0448(3) 0.1086(3) -0.10500(17) 0.0258(5) Uani d 1
O O2 -0.1577(3) 0.3492(3) -0.0888(2) 0.0306(5) Uani d 1
O O3 -0.2858(3) 0.1913(3) -0.04296(19) 0.0283(5) Uani d 1
C C17 -0.3566(4) 0.2306(4) -0.1463(3) 0.0311(7) Uani d 1
H H17A -0.4493 0.2216 -0.1402 0.047 Uiso calc 1
H H17B -0.2966 0.1670 -0.1829 0.047 Uiso calc 1
H H17C -0.3719 0.3300 -0.1859 0.047 Uiso calc 1
C C18 -0.0583(5) 0.4104(4) -0.0801(3) 0.0346(8) Uani d 1
H H18A -0.1084 0.5148 -0.1000 0.052 Uiso calc 1
H H18B 0.0157 0.3870 -0.1268 0.052 Uiso calc 1
H H18C -0.0134 0.3719 -0.0077 0.052 Uiso calc 1

loop_
_atom_site_aniso_label
_atom_site_aniso_U_11
_atom_site_aniso_U_22
_atom_site_aniso_U_33
_atom_site_aniso_U_12
_atom_site_aniso_U_13
_atom_site_aniso_U_23
Rh1 0.02014(12) 0.02771(14) 0.01594(11) -0.01066(10) 0.00302(8) -0.00968(9)
N1 0.0209(12) 0.0235(13) 0.0164(11) -0.0091(10) 0.0019(9) -0.0075(10)
N2 0.0169(12) 0.0316(14) 0.0205(12) -0.0094(11) 0.0013(10) -0.0110(11)
N3 0.0267(14) 0.0288(14) 0.0143(11) -0.0133(12) 0.0019(10) -0.0069(10)
N4 0.0209(12) 0.0232(13) 0.0179(12) -0.0063(10) -0.0007(10) -0.0065(10)
N5 0.0182(12) 0.0263(13) 0.0199(12) -0.0079(10) 0.0008(10) -0.0103(11)
N6 0.0196(12) 0.0239(13) 0.0182(12) -0.0094(10) 0.0006(9) -0.0078(10)
B1 0.0178(15) 0.0287(18) 0.0186(15) -0.0094(13) -0.0004(12) -0.0103(14)
C1 0.0214(15) 0.0255(15) 0.0239(15) -0.0087(12) 0.0060(12) -0.0099(13)
C2 0.0185(14) 0.0383(19) 0.0282(16) -0.0139(14) 0.0059(12) -0.0129(15)
C3 0.0188(14) 0.0352(18) 0.0265(16) -0.0113(13) 0.0022(12) -0.0122(14)
C4 0.0301(17) 0.0224(15) 0.0201(15) -0.0098(13) 0.0052(12) -0.0055(12)
C5 0.0334(19) 0.0297(18) 0.0209(16) -0.0088(15) 0.0021(14) -0.0024(13)
C6 0.0227(15) 0.0334(18) 0.0172(14) -0.0070(13) 0.0009(11) -0.0089(13)
C7 0.0171(14) 0.0268(16) 0.0247(15) -0.0062(12) 0.0036(12) -0.0080(13)
C8 0.0250(16) 0.0202(15) 0.0294(17) -0.0049(13) 0.0039(13) -0.0080(13)
C9 0.0261(16) 0.0218(15) 0.0204(14) -0.0099(13) 0.0044(12) -0.0060(12)
C10 0.0329(18) 0.0386(19) 0.0238(16) -0.0215(16) 0.0111(13) -0.0156(14)
C11 0.032(2) 0.076(3) 0.034(2) -0.034(2) 0.0079(16) -0.026(2)
C12 0.052(2) 0.033(2) 0.0282(18) -0.0228(19) 0.0018(17) -0.0047(15)
C13 0.036(2) 0.041(2) 0.0183(15) -0.0085(17) -0.0076(14) -0.0083(15)
C14 0.0206(16) 0.0353(19) 0.0328(19) -0.0049(14) -0.0019(13) -0.0136(16)
C15 0.0340(19) 0.0323(19) 0.038(2) -0.0136(16) 0.0066(15) -0.0193(16)
C16 0.0266(16) 0.0392(19) 0.0239(16) -0.0180(15) 0.0069(13) -0.0160(14)
P1 0.0219(4) 0.0243(4) 0.0194(4) -0.0089(3) 0.0009(3) -0.0082(3)
O1 0.0318(13) 0.0317(13) 0.0153(10) -0.0151(11) -0.0014(9) -0.0062(9)
O2 0.0353(14) 0.0246(12) 0.0279(13) -0.0089(11) -0.0030(11) -0.0066(10)
O3 0.0250(12) 0.0383(14) 0.0220(11) -0.0114(11) -0.0002(9) -0.0116(10)
C17 0.0239(16) 0.039(2) 0.0271(17) -0.0066(15) -0.0035(13) -0.0125(15)
C18 0.040(2) 0.0305(19) 0.0320(19) -0.0190(17) -0.0010(16) -0.0011(15)

loop_
_atom_type_symbol
_atom_type_description
_atom_type_scat_dispersion_real
_atom_type_scat_dispersion_imag
_atom_type_scat_source
C C 0.0033 0.0016 'International Tables Vol C Tables 4.2.6.8 and 6.1.1.4'
H H 0.0000 0.0000 'International Tables Vol C Tables 4.2.6.8 and 6.1.1.4'
B B 0.0013 0.0007 'International Tables Vol C Tables 4.2.6.8 and 6.1.1.4'
N N 0.0061 0.0033 'International Tables Vol C Tables 4.2.6.8 and 6.1.1.4'
O O 0.0106 0.0060 'International Tables Vol C Tables 4.2.6.8 and 6.1.1.4'
P P 0.1023 0.0942 'International Tables Vol C Tables 4.2.6.8 and 6.1.1.4'
Rh Rh -1.1178 0.9187 'International Tables Vol C Tables 4.2.6.8 and 6.1.1.4'

loop_
_geom_angle_atom_site_label_1
_geom_angle_atom_site_label_2
_geom_angle_atom_site_label_3
_geom_angle_site_symmetry_1
_geom_angle_site_symmetry_3
_geom_angle
N5 Rh1 C16 . . 86.29(12)
N5 Rh1 O1 . 2 174.10(10)
C16 Rh1 O1 . 2 88.32(12)
N5 Rh1 N3 . . 89.56(11)
C16 Rh1 N3 . . 84.87(13)
O1 Rh1 N3 2 . 87.56(10)
N5 Rh1 P1 . . 98.63(8)
C16 Rh1 P1 . . 92.59(10)
O1 Rh1 P1 2 . 84.00(7)
N3 Rh1 P1 . . 171.26(8)
N5 Rh1 N1 . . 84.59(10)
C16 Rh1 N1 . . 165.55(11)
O1 Rh1 N1 2 . 100.22(9)
N3 Rh1 N1 . . 83.89(10)
P1 Rh1 N1 . . 99.82(7)
C1 N1 N2 . . 105.5(3)
C1 N1 Rh1 . . 141.5(2)
N2 N1 Rh1 . . 112.80(18)
C3 N2 N1 . . 111.1(3)
C3 N2 B1 . . 127.3(3)
N1 N2 B1 . . 121.4(2)
C4 N3 N4 . . 106.1(3)
C4 N3 Rh1 . . 135.8(2)
N4 N3 Rh1 . . 118.1(2)
C6 N4 N3 . . 111.0(3)
C6 N4 B1 . . 129.2(3)
N3 N4 B1 . . 119.7(3)
C7 N5 N6 . . 106.4(3)
C7 N5 Rh1 . . 135.7(2)
N6 N5 Rh1 . . 117.3(2)
C9 N6 N5 . . 109.7(3)
C9 N6 B1 . . 127.6(3)
N5 N6 B1 . . 122.7(2)
N4 B1 N2 . . 110.5(3)
N4 B1 N6 . . 108.8(3)
N2 B1 N6 . . 109.1(3)
N4 B1 H1B . . 109.5
N2 B1 H1B . . 109.5
N6 B1 H1B . . 109.5
N1 C1 C2 . . 110.2(3)
N1 C1 C10 . . 123.4(3)
C2 C1 C10 . . 126.4(3)
C3 C2 C1 . . 106.2(3)
C3 C2 H2 . . 126.9
C1 C2 H2 . . 126.9
N2 C3 C2 . . 107.0(3)
N2 C3 C11 . . 123.8(3)
C2 C3 C11 . . 129.2(3)
N3 C4 C5 . . 109.3(3)
N3 C4 C12 . . 124.5(3)
C5 C4 C12 . . 126.2(3)
C6 C5 C4 . . 106.5(3)
C6 C5 H5 . . 126.8
C4 C5 H5 . . 126.8
N4 C6 C5 . . 107.0(3)
N4 C6 C13 . . 123.7(3)
C5 C6 C13 . . 129.3(3)
N5 C7 C8 . . 109.9(3)
N5 C7 C14 . . 125.5(3)
C8 C7 C14 . . 124.6(3)
C7 C8 C9 . . 106.3(3)
C7 C8 H8 . . 126.9
C9 C8 H8 . . 126.9
N6 C9 C8 . . 107.7(3)
N6 C9 C15 . . 123.1(3)
C8 C9 C15 . . 129.2(3)
C1 C10 H10A . . 109.5
C1 C10 H10B . . 109.5
H10A C10 H10B . . 109.5
C1 C10 H10C . . 109.5
H10A C10 H10C . . 109.5
H10B C10 H10C . . 109.5
C3 C11 H11A . . 109.5
C3 C11 H11B . . 109.5
H11A C11 H11B . . 109.5
C3 C11 H11C . . 109.5
H11A C11 H11C . . 109.5
H11B C11 H11C . . 109.5
C4 C12 H12A . . 109.5
C4 C12 H12B . . 109.5
H12A C12 H12B . . 109.5
C4 C12 H12C . . 109.5
H12A C12 H12C . . 109.5
H12B C12 H12C . . 109.5
C6 C13 H13A . . 109.5
C6 C13 H13B . . 109.5
H13A C13 H13B . . 109.5
C6 C13 H13C . . 109.5
H13A C13 H13C . . 109.5
H13B C13 H13C . . 109.5
C7 C14 H14A . . 109.5
C7 C14 H14B . . 109.5
H14A C14 H14B . . 109.5
C7 C14 H14C . . 109.5
H14A C14 H14C . . 109.5
H14B C14 H14C . . 109.5
C9 C15 H15A . . 109.5
C9 C15 H15B . . 109.5
H15A C15 H15B . . 109.5
C9 C15 H15C . . 109.5
H15A C15 H15C . . 109.5
H15B C15 H15C . . 109.5
Rh1 C16 H16A . . 109.5
Rh1 C16 H16B . . 109.5
H16A C16 H16B . . 109.5
Rh1 C16 H16C . . 109.5
H16A C16 H16C . . 109.5
H16B C16 H16C . . 109.5
O1 P1 O3 . . 106.79(13)
O1 P1 O2 . . 104.61(14)
O3 P1 O2 . . 98.02(14)
O1 P1 Rh1 . . 115.92(10)
O3 P1 Rh1 . . 112.81(10)
O2 P1 Rh1 . . 116.77(10)
P1 O1 Rh1 . 2 142.60(15)
C18 O2 P1 . . 122.7(2)
C17 O3 P1 . . 119.2(2)
O3 C17 H17A . . 109.5
O3 C17 H17B . . 109.5
H17A C17 H17B . . 109.5
O3 C17 H17C . . 109.5
H17A C17 H17C . . 109.5
H17B C17 H17C . . 109.5
O2 C18 H18A . . 109.5
O2 C18 H18B . . 109.5
H18A C18 H18B . . 109.5
O2 C18 H18C . . 109.5
H18A C18 H18C . . 109.5
H18B C18 H18C . . 109.5

loop_
_geom_bond_atom_site_label_1
_geom_bond_atom_site_label_2
_geom_bond_site_symmetry_2
_geom_bond_distance
Rh1 N5 . 2.044(3)
Rh1 C16 . 2.062(3)
Rh1 O1 2 2.104(2)
Rh1 N3 . 2.172(3)
Rh1 P1 . 2.2480(9)
Rh1 N1 . 2.339(3)
N1 C1 . 1.339(4)
N1 N2 . 1.375(4)
N2 C3 . 1.349(4)
N2 B1 . 1.529(4)
N3 C4 . 1.349(4)
N3 N4 . 1.358(4)
N4 C6 . 1.351(4)
N4 B1 . 1.523(5)
N5 C7 . 1.346(4)
N5 N6 . 1.375(4)
N6 C9 . 1.347(4)
N6 B1 . 1.536(4)
B1 H1B . 1.0000
C1 C2 . 1.400(5)
C1 C10 . 1.482(5)
C2 C3 . 1.375(5)
C2 H2 . 0.9500
C3 C11 . 1.492(5)
C4 C5 . 1.398(5)
C4 C12 . 1.490(5)
C5 C6 . 1.371(5)
C5 H5 . 0.9500
C6 C13 . 1.495(5)
C7 C8 . 1.378(5)
C7 C14 . 1.489(5)
C8 C9 . 1.383(5)
C8 H8 . 0.9500
C9 C15 . 1.492(5)
C10 H10A . 0.9800
C10 H10B . 0.9800
C10 H10C . 0.9800
C11 H11A . 0.9800
C11 H11B . 0.9800
C11 H11C . 0.9800
C12 H12A . 0.9800
C12 H12B . 0.9800
C12 H12C . 0.9800
C13 H13A . 0.9800
C13 H13B . 0.9800
C13 H13C . 0.9800
C14 H14A . 0.9800
C14 H14B . 0.9800
C14 H14C . 0.9800
C15 H15A . 0.9800
C15 H15B . 0.9800
C15 H15C . 0.9800
C16 H16A . 0.9800
C16 H16B . 0.9800
C16 H16C . 0.9800
P1 O1 . 1.498(3)
P1 O3 . 1.602(3)
P1 O2 . 1.612(3)
O1 Rh1 2 2.104(2)
O2 C18 . 1.417(5)
O3 C17 . 1.446(4)
C17 H17A . 0.9800
C17 H17B . 0.9800
C17 H17C . 0.9800
C18 H18A . 0.9800
C18 H18B . 0.9800
C18 H18C . 0.9800

loop_
_geom_torsion_atom_site_label_1
_geom_torsion_atom_site_label_2
_geom_torsion_atom_site_label_3
_geom_torsion_atom_site_label_4
_geom_torsion_site_symmetry_4
_geom_torsion
C1 N1 N2 C3 . 0.4(4)
Rh1 N1 N2 C3 . -175.6(2)
C1 N1 N2 B1 . 175.6(3)
Rh1 N1 N2 B1 . -0.3(4)
C4 N3 N4 C6 . -1.3(4)
Rh1 N3 N4 C6 . 177.5(2)
C4 N3 N4 B1 . 177.4(3)
Rh1 N3 N4 B1 . -3.8(4)
C7 N5 N6 C9 . -0.1(3)
Rh1 N5 N6 C9 . -172.5(2)
C7 N5 N6 B1 . 179.9(3)
Rh1 N5 N6 B1 . 7.4(4)
C6 N4 B1 N2 . 116.9(3)
N3 N4 B1 N2 . -61.6(4)
C6 N4 B1 N6 . -123.4(3)
N3 N4 B1 N6 . 58.2(4)
C3 N2 B1 N4 . -123.3(4)
N1 N2 B1 N4 . 62.3(4)
C3 N2 B1 N6 . 117.1(3)
N1 N2 B1 N6 . -57.3(4)
C9 N6 B1 N4 . 116.9(3)
N5 N6 B1 N4 . -63.0(4)
C9 N6 B1 N2 . -122.5(3)
N5 N6 B1 N2 . 57.6(4)
N2 N1 C1 C2 . 0.2(4)
Rh1 N1 C1 C2 . 174.2(3)
N2 N1 C1 C10 . -178.4(3)
Rh1 N1 C1 C10 . -4.4(6)
N1 C1 C2 C3 . -0.7(4)
C10 C1 C2 C3 . 177.9(3)
N1 N2 C3 C2 . -0.8(4)
B1 N2 C3 C2 . -175.7(3)
N1 N2 C3 C11 . 179.4(4)
B1 N2 C3 C11 . 4.5(6)
C1 C2 C3 N2 . 0.9(4)
C1 C2 C3 C11 . -179.3(4)
N4 N3 C4 C5 . 1.5(4)
Rh1 N3 C4 C5 . -177.0(2)
N4 N3 C4 C12 . 179.8(3)
Rh1 N3 C4 C12 . 1.3(6)
N3 C4 C5 C6 . -1.2(4)
C12 C4 C5 C6 . -179.5(4)
N3 N4 C6 C5 . 0.6(4)
B1 N4 C6 C5 . -177.9(3)
N3 N4 C6 C13 . -179.5(3)
B1 N4 C6 C13 . 1.9(5)
C4 C5 C6 N4 . 0.4(4)
C4 C5 C6 C13 . -179.5(3)
N6 N5 C7 C8 . 0.0(4)
Rh1 N5 C7 C8 . 170.4(2)
N6 N5 C7 C14 . 177.4(3)
Rh1 N5 C7 C14 . -12.2(5)
N5 C7 C8 C9 . 0.1(4)
C14 C7 C8 C9 . -177.3(3)
N5 N6 C9 C8 . 0.2(4)
B1 N6 C9 C8 . -179.8(3)
N5 N6 C9 C15 . -178.8(3)
B1 N6 C9 C15 . 1.2(5)
C7 C8 C9 N6 . -0.2(4)
C7 C8 C9 C15 . 178.8(3)
O3 P1 O1 Rh1 2 -63.0(3)
O2 P1 O1 Rh1 2 -166.3(2)
Rh1 P1 O1 Rh1 2 63.6(3)
O1 P1 O2 C18 . -85.5(3)
O3 P1 O2 C18 . 164.7(3)
Rh1 P1 O2 C18 . 44.1(3)
O1 P1 O3 C17 . -42.6(3)
O2 P1 O3 C17 . 65.4(3)
Rh1 P1 O3 C17 . -171.1(2)

loop_
_platon_squeeze_void_nr
_platon_squeeze_void_average_x
_platon_squeeze_void_average_y
_platon_squeeze_void_average_z
_platon_squeeze_void_volume
_platon_squeeze_void_count_electrons
_platon_squeeze_void_content
1 0.500 0.500 0.500 247 96 'n-pentane and ?'
